data_4070776
loop_
_publ_author_name
'Kelly III, Roy A.'
'Clavier, Herv\'e'
'Giudice, Simona'
'Scott, Natalie M.'
'Stevens, Edwin D.'
'Bordner, Jon'
'Samardjiev, Ivan'
'Hoff, Carl D.'
'Cavallo, Luigi'
'Nolan, Steven P.'

_publ_section_title
;
 Determination of N-Heterocyclic Carbene (NHC) Steric and Electronic
 Parameters using the [(NHC)Ir(CO)2Cl] System
;
_journal_issue 2
_journal_name_full Organometallics
_journal_page_first 202
_journal_paper_doi 10.1021/om701001g
_journal_volume 27
_journal_year 2008
_chemical_formula_sum 'C30.25 H39 Cl Ir N2'
_chemical_formula_weight 658.28
_chemical_name_systematic
; 
 ? 
;
_space_group_IT_number 14
_symmetry_cell_setting monoclinic
_symmetry_space_group_name_Hall '-P 2ybc'
_symmetry_space_group_name_H-M 'P 1 21/c 1'
_atom_sites_solution_hydrogens geom
_atom_sites_solution_primary direct
_atom_sites_solution_secondary difmap
_audit_creation_method SHELXL-97
_cell_angle_alpha 90.00
_cell_angle_beta 92.2170(10)
_cell_angle_gamma 90.00
_cell_formula_units_Z 8
_cell_length_a 17.7478(8)
_cell_length_b 24.1169(11)
_cell_length_c 12.8696(6)
_cell_measurement_reflns_used 50002
_cell_measurement_temperature 150(2)
_cell_measurement_theta_max 30.518
_cell_measurement_theta_min 2.478
_cell_volume 5504.3(4)
_computing_cell_refinement 'Bruker SMART'
_computing_data_collection 'Bruker SMART'
_computing_data_reduction 'Bruker SAINT'
_computing_molecular_graphics 'Bruker SHELXTL'
_computing_publication_material 'Bruker SHELXTL'
_computing_structure_refinement 'SHELXL-97 (Sheldrick, 1997)'
_computing_structure_solution 'SHELXS-97 (Sheldrick, 1990)'
_diffrn_ambient_temperature 150(2)
_diffrn_measured_fraction_theta_full 0.999
_diffrn_measured_fraction_theta_max 0.999
_diffrn_measurement_device_type 'CCD area detector'
_diffrn_measurement_method 'phi and omega scans'
_diffrn_radiation_monochromator graphite
_diffrn_radiation_source 'fine-focus sealed tube'
_diffrn_radiation_type MoK\a
_diffrn_radiation_wavelength 0.71073
_diffrn_reflns_av_R_equivalents 0.0468
_diffrn_reflns_av_sigmaI/netI 0.0265
_diffrn_reflns_limit_h_max 17
_diffrn_reflns_limit_h_min -17
_diffrn_reflns_limit_k_max 23
_diffrn_reflns_limit_k_min -23
_diffrn_reflns_limit_l_max 12
_diffrn_reflns_limit_l_min -12
_diffrn_reflns_number 34493
_diffrn_reflns_theta_full 20.00
_diffrn_reflns_theta_max 20.00
_diffrn_reflns_theta_min 2.04
_exptl_absorpt_coefficient_mu 4.969
_exptl_absorpt_correction_T_max 0.927570
_exptl_absorpt_correction_T_min 0.868165
_exptl_absorpt_correction_type empirical
_exptl_crystal_colour light
_exptl_crystal_density_diffrn 1.589
_exptl_crystal_density_meas 0
_exptl_crystal_density_method 'not measured'
_exptl_crystal_description prism
_exptl_crystal_F_000 2628
_exptl_crystal_size_max 0.70
_exptl_crystal_size_mid 0.50
_exptl_crystal_size_min 0.30
_refine_diff_density_max 0.479
_refine_diff_density_min -0.505
_refine_diff_density_rms 0.077
_refine_ls_extinction_coef 0.00213(5)
_refine_ls_extinction_expression Fc^*^=kFc[1+0.001xFc^2^\l^3^/sin(2\q)]^-1/4^
_refine_ls_extinction_method SHELXL
_refine_ls_goodness_of_fit_ref 1.219
_refine_ls_hydrogen_treatment mixed
_refine_ls_matrix_type full
_refine_ls_number_parameters 652
_refine_ls_number_reflns 5144
_refine_ls_number_restraints 648
_refine_ls_restrained_S_all 1.152
_refine_ls_R_factor_all 0.0256
_refine_ls_R_factor_gt 0.0239
_refine_ls_shift/su_max 0.016
_refine_ls_shift/su_mean 0.000
_refine_ls_structure_factor_coef Fsqd
_refine_ls_weighting_details 'calc w=1/[\s^2^(Fo^2^)+(0.0000P)^2^+18.9140P] where P=(Fo^2^+2Fc^2^)/3'
_refine_ls_weighting_scheme calc
_refine_ls_wR_factor_gt 0.0526
_refine_ls_wR_factor_ref 0.0532
_reflns_number_gt 4943
_reflns_number_total 5144
_reflns_threshold_expression >2sigma(I)
_cod_data_source_file om701001g-file007.cif
_cod_data_source_block nol288
_cod_depositor_comments
;
The following automatic conversions were performed:

'_symmetry_cell_setting' value 'Monoclinic' changed to 'monoclinic'
according to /home/saulius/struct/CIF-dictionaries/cif_core.dic
dictionary named 'cif_core.dic' version 2.4.1 from 2010-06-29.

Automatic conversion script
Id: cif_fix_values 1715 2011-07-08 13:25:40Z adriana 
;
_cod_original_sg_symbol_H-M P2(1)/c
_cod_database_code 4070776

loop_
_symmetry_equiv_pos_as_xyz
'x, y, z'
'-x, y+1/2, -z+1/2'
'-x, -y, -z'
'x, -y-1/2, z-1/2'

loop_
_atom_site_label
_atom_site_type_symbol
_atom_site_fract_x
_atom_site_fract_y
_atom_site_fract_z
_atom_site_U_iso_or_equiv
_atom_site_adp_type
_atom_site_occupancy
_atom_site_symmetry_multiplicity
_atom_site_calc_flag
_atom_site_refinement_flags
_atom_site_disorder_assembly
_atom_site_disorder_group
Ir1 Ir 0.190203(12) 0.594530(9) 0.116835(16) 0.01292(10) Uani 1 1 d U . .
Cl1 Cl 0.19815(8) 0.66083(6) 0.25092(11) 0.0231(4) Uani 1 1 d U . .
N1 N 0.1445(2) 0.69642(17) -0.0156(3) 0.0117(10) Uani 1 1 d U . .
C1 C 0.1974(3) 0.6568(2) 0.0087(4) 0.0117(11) Uani 1 1 d U . .
Ir2 Ir 0.356370(12) 0.322111(9) 0.672970(17) 0.01364(11) Uani 1 1 d U . .
Cl2 Cl 0.35732(8) 0.36444(6) 0.83879(10) 0.0244(4) Uani 1 1 d U . .
N2 N 0.2562(2) 0.67102(17) -0.0516(3) 0.0128(10) Uani 1 1 d U . .
C2 C 0.1697(3) 0.7328(2) -0.0899(4) 0.0179(13) Uani 1 1 d U . .
H2 H 0.1424 0.7631 -0.1195 0.022 Uiso 1 1 calc R . .
N3 N 0.2795(2) 0.43018(18) 0.5919(3) 0.0162(10) Uani 1 1 d U . .
C3 C 0.2393(3) 0.7175(2) -0.1121(4) 0.0179(13) Uani 1 1 d U . .
H3 H 0.2712 0.7349 -0.1599 0.021 Uiso 1 1 calc R . .
N4 N 0.3982(2) 0.43105(18) 0.5671(3) 0.0160(10) Uani 1 1 d U . .
C4 C 0.0729(3) 0.7047(2) 0.0323(4) 0.0143(12) Uani 1 1 d U . .
C5 C 0.0681(3) 0.7467(2) 0.1049(4) 0.0189(12) Uani 1 1 d U . .
C6 C -0.0015(3) 0.7551(2) 0.1484(4) 0.0248(13) Uani 1 1 d U . .
H6 H -0.0057 0.7830 0.1999 0.030 Uiso 1 1 calc R . .
C7 C -0.0649(3) 0.7246(3) 0.1202(5) 0.0283(14) Uani 1 1 d U . .
C8 C -0.0579(3) 0.6846(2) 0.0437(5) 0.0264(14) Uani 1 1 d U . .
H8 H -0.1011 0.6637 0.0221 0.032 Uiso 1 1 calc R . .
C9 C 0.0105(3) 0.6742(2) -0.0025(4) 0.0191(13) Uani 1 1 d U . .
C10 C 0.0134(3) 0.6322(2) -0.0890(5) 0.0283(15) Uani 1 1 d U . .
H10A H 0.0516 0.6433 -0.1378 0.042 Uiso 1 1 calc R . .
H10B H -0.0360 0.6302 -0.1256 0.042 Uiso 1 1 calc R . .
H10C H 0.0264 0.5958 -0.0597 0.042 Uiso 1 1 calc R . .
C11 C -0.1398(4) 0.7351(3) 0.1685(6) 0.0468(19) Uani 1 1 d U . .
H11A H -0.1312 0.7499 0.2389 0.070 Uiso 1 1 calc R . .
H11B H -0.1679 0.7002 0.1720 0.070 Uiso 1 1 calc R . .
H11C H -0.1689 0.7619 0.1261 0.070 Uiso 1 1 calc R . .
C12 C 0.1337(3) 0.7836(2) 0.1334(5) 0.0267(15) Uani 1 1 d U . .
H12A H 0.1221 0.8055 0.1948 0.040 Uiso 1 1 calc R . .
H12B H 0.1433 0.8085 0.0752 0.040 Uiso 1 1 calc R . .
H12C H 0.1784 0.7608 0.1487 0.040 Uiso 1 1 calc R . .
C13 C 0.3285(3) 0.6433(2) -0.0548(4) 0.0132(12) Uani 1 1 d U . .
C14 C 0.3418(3) 0.6094(2) -0.1400(4) 0.0167(12) Uani 1 1 d U . .
C15 C 0.4109(3) 0.5829(2) -0.1417(4) 0.0189(13) Uani 1 1 d U . .
H15 H 0.4209 0.5590 -0.1981 0.023 Uiso 1 1 calc R . .
C16 C 0.4660(3) 0.5903(2) -0.0634(4) 0.0180(13) Uani 1 1 d U . .
C17 C 0.4510(3) 0.6258(2) 0.0182(4) 0.0154(12) Uani 1 1 d U . .
H17 H 0.4887 0.6313 0.0716 0.018 Uiso 1 1 calc R . .
C18 C 0.3827(3) 0.6533(2) 0.0245(4) 0.0132(12) Uani 1 1 d U . .
C19 C 0.3697(3) 0.6931(2) 0.1116(4) 0.0219(14) Uani 1 1 d U . .
H19A H 0.4125 0.6916 0.1621 0.033 Uiso 1 1 calc R . .
H19B H 0.3234 0.6829 0.1460 0.033 Uiso 1 1 calc R . .
H19C H 0.3648 0.7308 0.0837 0.033 Uiso 1 1 calc R . .
C20 C 0.5410(3) 0.5615(2) -0.0657(5) 0.0265(15) Uani 1 1 d U . .
H20A H 0.5332 0.5222 -0.0822 0.040 Uiso 1 1 calc R . .
H20B H 0.5672 0.5649 0.0024 0.040 Uiso 1 1 calc R . .
H20C H 0.5715 0.5786 -0.1189 0.040 Uiso 1 1 calc R . .
C21 C 0.2826(3) 0.6008(2) -0.2254(4) 0.0235(14) Uani 1 1 d U . .
H21A H 0.3009 0.5738 -0.2755 0.035 Uiso 1 1 calc R . .
H21B H 0.2720 0.6361 -0.2607 0.035 Uiso 1 1 calc R . .
H21C H 0.2363 0.5867 -0.1956 0.035 Uiso 1 1 calc R . .
C22 C 0.1540(3) 0.5332(2) 0.0069(4) 0.0212(12) Uani 1 1 d U . .
H22 H 0.1302 0.5627 -0.0308 0.025 Uiso 1 1 calc R . .
C23 C 0.2333(3) 0.5332(2) 0.0187(4) 0.0192(12) Uani 1 1 d U . .
H23 H 0.2597 0.5622 -0.0139 0.023 Uiso 1 1 calc R . .
C24 C 0.2792(3) 0.4911(2) 0.0783(5) 0.0317(15) Uani 1 1 d U . .
H24A H 0.3319 0.5044 0.0850 0.038 Uiso 1 1 calc R . .
H24B H 0.2791 0.4561 0.0381 0.038 Uiso 1 1 calc R . .
C25 C 0.2514(4) 0.4791(3) 0.1859(5) 0.0369(16) Uani 1 1 d U . .
H25A H 0.2948 0.4684 0.2322 0.044 Uiso 1 1 calc R . .
H25B H 0.2160 0.4474 0.1819 0.044 Uiso 1 1 calc R . .
C26 C 0.2120(4) 0.5290(2) 0.2324(5) 0.0277(13) Uani 1 1 d U . .
H26 H 0.2418 0.5552 0.2706 0.033 Uiso 1 1 calc R . .
C27 C 0.1355(3) 0.5379(2) 0.2217(4) 0.0264(13) Uani 1 1 d U . .
H27 H 0.1158 0.5692 0.2564 0.032 Uiso 1 1 calc R . .
C28 C 0.0801(4) 0.5023(3) 0.1597(5) 0.0382(16) Uani 1 1 d U . .
H28A H 0.0311 0.5218 0.1537 0.046 Uiso 1 1 calc R . .
H28B H 0.0723 0.4673 0.1979 0.046 Uiso 1 1 calc R . .
C29 C 0.1056(3) 0.4887(3) 0.0514(5) 0.0305(15) Uani 1 1 d U . .
H29A H 0.1342 0.4535 0.0540 0.037 Uiso 1 1 calc R . .
H29B H 0.0606 0.4831 0.0047 0.037 Uiso 1 1 calc R . .
C30 C 0.3425(3) 0.3981(2) 0.6039(4) 0.0126(12) Uani 1 1 d U . .
C31 C 0.2966(3) 0.4814(2) 0.5503(4) 0.0202(13) Uani 1 1 d U . .
H31 H 0.2620 0.5107 0.5355 0.024 Uiso 1 1 calc R . .
C32 C 0.3706(3) 0.4822(2) 0.5347(4) 0.0207(13) Uani 1 1 d U . .
H32 H 0.3987 0.5119 0.5070 0.025 Uiso 1 1 calc R . .
C33 C 0.2043(3) 0.4098(2) 0.6029(4) 0.0159(12) Uani 1 1 d U . .
C34 C 0.1687(3) 0.4148(2) 0.6976(4) 0.0166(12) Uani 1 1 d U . .
C35 C 0.0973(3) 0.3910(2) 0.7032(5) 0.0223(13) Uani 1 1 d U . .
H35 H 0.0717 0.3938 0.7665 0.027 Uiso 1 1 calc R . .
C36 C 0.0623(3) 0.3636(2) 0.6202(5) 0.0234(13) Uani 1 1 d U . .
C37 C 0.0977(3) 0.3631(2) 0.5255(5) 0.0210(13) Uani 1 1 d U . .
H37 H 0.0729 0.3466 0.4665 0.025 Uiso 1 1 calc R . .
C38 C 0.1683(3) 0.3863(2) 0.5162(4) 0.0175(12) Uani 1 1 d U . .
C39 C 0.2016(3) 0.3894(2) 0.4098(4) 0.0260(15) Uani 1 1 d U . .
H39A H 0.1740 0.3644 0.3620 0.039 Uiso 1 1 calc R . .
H39B H 0.2548 0.3784 0.4149 0.039 Uiso 1 1 calc R . .
H39C H 0.1976 0.4275 0.3835 0.039 Uiso 1 1 calc R . .
C40 C -0.0127(3) 0.3360(3) 0.6302(5) 0.0382(17) Uani 1 1 d U . .
H40A H -0.0295 0.3406 0.7013 0.057 Uiso 1 1 calc R . .
H40B H -0.0080 0.2964 0.6147 0.057 Uiso 1 1 calc R . .
H40C H -0.0496 0.3528 0.5812 0.057 Uiso 1 1 calc R . .
C41 C 0.2025(3) 0.4453(3) 0.7886(4) 0.0268(15) Uani 1 1 d U . .
H41A H 0.1981 0.4228 0.8515 0.040 Uiso 1 1 calc R . .
H41B H 0.1758 0.4805 0.7971 0.040 Uiso 1 1 calc R . .
H41C H 0.2558 0.4527 0.7772 0.040 Uiso 1 1 calc R . .
C42 C 0.4745(3) 0.4130(2) 0.5497(4) 0.0166(12) Uani 1 1 d U . .
C43 C 0.5288(3) 0.4152(2) 0.6307(4) 0.0163(12) Uani 1 1 d U . .
C44 C 0.6003(3) 0.3940(2) 0.6124(4) 0.0193(13) Uani 1 1 d U . .
H44 H 0.6377 0.3940 0.6672 0.023 Uiso 1 1 calc R . .
C45 C 0.6179(3) 0.3729(2) 0.5158(4) 0.0195(13) Uani 1 1 d U . .
C46 C 0.5635(3) 0.3745(2) 0.4361(4) 0.0183(13) Uani 1 1 d U . .
H46 H 0.5758 0.3613 0.3693 0.022 Uiso 1 1 calc R . .
C47 C 0.4914(3) 0.3947(2) 0.4502(4) 0.0160(12) Uani 1 1 d U . .
C48 C 0.4348(3) 0.3965(2) 0.3601(4) 0.0228(14) Uani 1 1 d U . .
H48A H 0.3862 0.3825 0.3824 0.034 Uiso 1 1 calc R . .
H48B H 0.4526 0.3733 0.3035 0.034 Uiso 1 1 calc R . .
H48C H 0.4289 0.4348 0.3358 0.034 Uiso 1 1 calc R . .
C49 C 0.6965(3) 0.3513(3) 0.4979(5) 0.0299(15) Uani 1 1 d U . .
H49A H 0.6933 0.3185 0.4530 0.045 Uiso 1 1 calc R . .
H49B H 0.7211 0.3413 0.5648 0.045 Uiso 1 1 calc R . .
H49C H 0.7260 0.3801 0.4644 0.045 Uiso 1 1 calc R . .
C50 C 0.5120(3) 0.4410(2) 0.7337(4) 0.0254(14) Uani 1 1 d U . .
H50A H 0.5028 0.4808 0.7243 0.038 Uiso 1 1 calc R . .
H50B H 0.5552 0.4355 0.7825 0.038 Uiso 1 1 calc R . .
H50C H 0.4673 0.4235 0.7615 0.038 Uiso 1 1 calc R . .
C51 C 0.3091(3) 0.2767(2) 0.5456(4) 0.0205(12) Uani 1 1 d U . .
H51 H 0.2781 0.3081 0.5313 0.025 Uiso 1 1 calc R . .
C52 C 0.3882(3) 0.2823(2) 0.5333(4) 0.0197(12) Uani 1 1 d U . .
H52 H 0.4066 0.3174 0.5124 0.024 Uiso 1 1 calc R . .
C53 C 0.4444(3) 0.2363(2) 0.5512(5) 0.0252(14) Uani 1 1 d U . .
H53A H 0.4857 0.2407 0.5024 0.030 Uiso 1 1 calc R . .
H53B H 0.4194 0.2003 0.5361 0.030 Uiso 1 1 calc R . .
C54 C 0.4775(3) 0.2356(3) 0.6624(5) 0.0281(14) Uani 1 1 d U . .
H54A H 0.4932 0.1972 0.6801 0.034 Uiso 1 1 calc R . .
H54B H 0.5232 0.2592 0.6659 0.034 Uiso 1 1 calc R . .
C55 C 0.4237(3) 0.2557(2) 0.7425(4) 0.0224(13) Uani 1 1 d U . .
H55 H 0.4427 0.2808 0.7940 0.027 Uiso 1 1 calc R . .
C56 C 0.3483(3) 0.2401(2) 0.7462(5) 0.0241(13) Uani 1 1 d U . .
H56 H 0.3186 0.2572 0.7970 0.029 Uiso 1 1 calc R . .
C57 C 0.3106(4) 0.1980(2) 0.6755(5) 0.0289(14) Uani 1 1 d U . .
H57A H 0.2730 0.1772 0.7149 0.035 Uiso 1 1 calc R . .
H57B H 0.3488 0.1713 0.6525 0.035 Uiso 1 1 calc R . .
C58 C 0.2712(3) 0.2242(2) 0.5799(5) 0.0261(14) Uani 1 1 d U . .
H58A H 0.2705 0.1971 0.5220 0.031 Uiso 1 1 calc R . .
H58B H 0.2183 0.2326 0.5958 0.031 Uiso 1 1 calc R . .
C59 C 0.0698(12) 0.5571(13) 0.6419(17) 0.049(6) Uani 0.50 1 d PDU A 1
H59A H 0.0303 0.5853 0.6465 0.073 Uiso 0.50 1 calc PR A 1
H59B H 0.1194 0.5746 0.6514 0.073 Uiso 0.50 1 calc PR A 1
H59C H 0.0636 0.5291 0.6962 0.073 Uiso 0.50 1 calc PR A 1
C60 C 0.0637(7) 0.5291(5) 0.5344(11) 0.049(3) Uani 0.50 1 d PDU A 1
H60A H 0.0721 0.5585 0.4824 0.058 Uiso 0.50 1 calc PR A 1
H60B H 0.1068 0.5032 0.5312 0.058 Uiso 0.50 1 calc PR A 1
C61 C 0.0000 0.5000 0.5000 0.058(3) Uani 1 2 d SDU A 1
H61A H -0.0059 0.4706 0.5528 0.069 Uiso 0.50 1 calc PR A 1
H61B H -0.0422 0.5261 0.5096 0.069 Uiso 0.50 1 calc PR A 1
C62 C -0.0177(8) 0.4741(6) 0.4065(9) 0.052(3) Uani 0.50 1 d PDU A 1
H62A H 0.0225 0.4466 0.3948 0.063 Uiso 0.50 1 calc PR A 1
H62B H -0.0143 0.5025 0.3513 0.063 Uiso 0.50 1 calc PR A 1
C63 C -0.0938(13) 0.4440(15) 0.388(2) 0.063(7) Uani 0.50 1 d PDU A 1
H63A H -0.0975 0.4134 0.4377 0.095 Uiso 0.50 1 calc PR A 1
H63B H -0.0970 0.4293 0.3169 0.095 Uiso 0.50 1 calc PR A 1
H63C H -0.1352 0.4702 0.3975 0.095 Uiso 0.50 1 calc PR A 1

loop_
_atom_site_aniso_label
_atom_site_aniso_U_11
_atom_site_aniso_U_22
_atom_site_aniso_U_33
_atom_site_aniso_U_23
_atom_site_aniso_U_13
_atom_site_aniso_U_12
Ir1 0.01389(15) 0.01211(16) 0.01285(15) 0.00055(10) 0.00151(10) 0.00007(10)
Cl1 0.0291(9) 0.0226(8) 0.0178(8) -0.0046(7) 0.0025(7) -0.0011(7)
N1 0.012(2) 0.010(2) 0.012(2) 0.0011(19) -0.0012(19) 0.0016(19)
C1 0.012(3) 0.009(3) 0.014(3) -0.002(2) -0.002(2) -0.002(2)
Ir2 0.01556(16) 0.01274(16) 0.01260(15) 0.00070(10) 0.00011(10) -0.00051(10)
Cl2 0.0308(9) 0.0270(9) 0.0153(8) -0.0039(7) 0.0009(7) 0.0015(7)
N2 0.012(2) 0.012(2) 0.014(2) 0.0006(19) 0.0004(19) 0.0007(19)
C2 0.022(3) 0.015(3) 0.017(3) 0.005(2) -0.001(3) 0.003(3)
N3 0.016(2) 0.013(2) 0.020(3) 0.001(2) 0.005(2) -0.0018(19)
C3 0.021(3) 0.017(3) 0.016(3) 0.006(2) 0.003(3) 0.001(2)
N4 0.014(2) 0.017(2) 0.017(3) 0.003(2) -0.004(2) -0.002(2)
C4 0.012(3) 0.009(3) 0.021(3) 0.005(2) 0.000(2) 0.004(2)
C5 0.025(3) 0.015(3) 0.016(3) 0.005(2) -0.004(2) 0.004(2)
C6 0.031(3) 0.024(3) 0.020(3) 0.005(3) 0.005(3) 0.014(3)
C7 0.020(3) 0.030(4) 0.035(4) 0.020(3) 0.012(3) 0.014(3)
C8 0.016(3) 0.027(3) 0.037(4) 0.016(3) 0.000(3) 0.004(3)
C9 0.016(3) 0.018(3) 0.023(3) 0.007(2) -0.001(2) 0.003(2)
C10 0.019(3) 0.027(4) 0.038(4) -0.004(3) -0.009(3) -0.004(3)
C11 0.031(4) 0.053(5) 0.058(5) 0.017(4) 0.018(3) 0.017(3)
C12 0.031(3) 0.020(3) 0.029(4) -0.005(3) -0.002(3) 0.005(3)
C13 0.012(3) 0.012(3) 0.015(3) 0.006(2) 0.003(2) 0.001(2)
C14 0.018(3) 0.017(3) 0.016(3) 0.003(2) 0.002(2) -0.001(2)
C15 0.020(3) 0.019(3) 0.018(3) -0.003(3) 0.007(2) 0.002(3)
C16 0.014(3) 0.015(3) 0.025(3) 0.007(2) 0.003(2) 0.001(2)
C17 0.009(3) 0.020(3) 0.017(3) 0.003(2) -0.005(2) -0.002(2)
C18 0.015(3) 0.012(3) 0.012(3) 0.004(2) 0.004(2) -0.004(2)
C19 0.018(3) 0.028(4) 0.020(3) -0.002(3) -0.002(3) 0.004(3)
C20 0.019(3) 0.028(4) 0.032(4) -0.002(3) 0.001(3) 0.007(3)
C21 0.022(3) 0.031(4) 0.017(3) -0.004(3) 0.002(3) 0.001(3)
C22 0.030(3) 0.009(3) 0.025(3) -0.005(2) 0.002(3) 0.001(2)
C23 0.023(3) 0.005(3) 0.030(3) -0.003(2) 0.006(3) 0.000(2)
C24 0.027(3) 0.021(3) 0.048(4) -0.002(3) 0.002(3) 0.010(3)
C25 0.046(4) 0.025(3) 0.039(4) 0.007(3) -0.006(3) 0.010(3)
C26 0.046(3) 0.013(3) 0.024(3) 0.006(2) 0.001(3) -0.004(3)
C27 0.038(3) 0.017(3) 0.024(3) 0.004(2) 0.011(3) -0.007(3)
C28 0.037(4) 0.033(4) 0.046(4) -0.011(3) 0.022(3) -0.013(3)
C29 0.024(3) 0.027(3) 0.040(3) -0.012(3) 0.004(3) -0.010(3)
C30 0.014(3) 0.013(3) 0.011(3) -0.004(2) -0.001(2) -0.003(2)
C31 0.019(3) 0.007(3) 0.035(4) 0.000(3) 0.002(3) 0.001(2)
C32 0.022(3) 0.014(3) 0.026(3) 0.005(3) 0.003(3) -0.001(2)
C33 0.015(3) 0.010(3) 0.023(3) 0.002(2) 0.000(2) -0.002(2)
C34 0.016(3) 0.013(3) 0.021(3) 0.000(2) -0.004(2) 0.005(2)
C35 0.021(3) 0.020(3) 0.027(3) 0.005(3) 0.007(3) 0.005(2)
C36 0.020(3) 0.015(3) 0.035(3) 0.010(3) 0.002(3) 0.007(2)
C37 0.024(3) 0.013(3) 0.027(3) 0.001(3) -0.002(3) -0.001(3)
C38 0.021(3) 0.012(3) 0.020(3) 0.004(2) -0.003(2) 0.004(2)
C39 0.027(4) 0.027(4) 0.023(3) -0.001(3) -0.001(3) 0.001(3)
C40 0.027(4) 0.043(4) 0.044(4) 0.008(3) 0.000(3) -0.012(3)
C41 0.027(4) 0.031(4) 0.023(3) -0.008(3) 0.002(3) 0.003(3)
C42 0.017(3) 0.013(3) 0.020(3) 0.003(2) 0.002(2) -0.005(2)
C43 0.020(3) 0.016(3) 0.013(3) 0.003(2) 0.000(2) -0.008(2)
C44 0.022(3) 0.018(3) 0.017(3) 0.006(2) -0.008(2) -0.001(3)
C45 0.019(3) 0.014(3) 0.026(3) 0.007(3) 0.004(2) 0.002(2)
C46 0.022(3) 0.015(3) 0.018(3) 0.000(3) 0.004(2) -0.003(3)
C47 0.016(3) 0.011(3) 0.021(3) 0.002(2) 0.000(2) -0.004(2)
C48 0.024(3) 0.023(3) 0.022(3) 0.000(3) 0.002(3) -0.004(3)
C49 0.026(3) 0.026(4) 0.038(4) 0.005(3) 0.001(3) 0.007(3)
C50 0.026(4) 0.032(4) 0.018(3) -0.001(3) -0.005(3) -0.004(3)
C51 0.030(3) 0.011(3) 0.021(3) -0.006(2) -0.002(3) 0.003(2)
C52 0.031(3) 0.012(3) 0.017(3) -0.007(2) 0.002(3) -0.002(2)
C53 0.023(3) 0.022(3) 0.031(3) -0.005(3) 0.004(3) 0.002(3)
C54 0.026(3) 0.023(3) 0.036(3) -0.002(3) -0.003(3) 0.007(3)
C55 0.027(3) 0.017(3) 0.023(3) 0.000(2) -0.003(3) 0.007(2)
C56 0.033(3) 0.013(3) 0.027(3) 0.003(2) 0.006(3) 0.004(3)
C57 0.035(4) 0.019(3) 0.033(3) 0.005(3) 0.013(3) -0.006(3)
C58 0.021(3) 0.026(3) 0.032(3) -0.008(3) 0.000(3) -0.008(3)
C59 0.038(12) 0.037(11) 0.071(11) 0.012(9) -0.008(10) 0.001(10)
C60 0.046(8) 0.030(8) 0.069(8) 0.016(6) -0.002(7) 0.015(6)
C61 0.067(7) 0.028(6) 0.077(7) 0.009(5) -0.023(6) 0.014(5)
C62 0.063(8) 0.039(8) 0.054(8) 0.015(6) -0.006(7) 0.019(7)
C63 0.076(14) 0.046(12) 0.068(15) -0.006(11) -0.005(11) 0.003(11)

loop_
_atom_type_symbol
_atom_type_description
_atom_type_scat_dispersion_real
_atom_type_scat_dispersion_imag
_atom_type_scat_source
C C 0.0033 0.0016 'International Tables Vol C Tables 4.2.6.8 and 6.1.1.4'
H H 0.0000 0.0000 'International Tables Vol C Tables 4.2.6.8 and 6.1.1.4'
N N 0.0061 0.0033 'International Tables Vol C Tables 4.2.6.8 and 6.1.1.4'
Cl Cl 0.1484 0.1585 'International Tables Vol C Tables 4.2.6.8 and 6.1.1.4'
Ir Ir -1.4442 7.9887 'International Tables Vol C Tables 4.2.6.8 and 6.1.1.4'

loop_
_geom_angle_atom_site_label_1
_geom_angle_atom_site_label_2
_geom_angle_atom_site_label_3
_geom_angle
C1 Ir1 C23 94.2(2)
C1 Ir1 C22 94.7(2)
C23 Ir1 C22 38.8(2)
C1 Ir1 C27 156.9(2)
C23 Ir1 C27 96.4(2)
C22 Ir1 C27 81.1(2)
C1 Ir1 C26 166.3(2)
C23 Ir1 C26 80.9(2)
C22 Ir1 C26 89.5(2)
C27 Ir1 C26 36.7(2)
C1 Ir1 Cl1 89.82(14)
C23 Ir1 Cl1 154.65(16)
C22 Ir1 Cl1 165.39(16)
C27 Ir1 Cl1 89.26(16)
C26 Ir1 Cl1 89.36(16)
C1 N1 C2 111.2(4)
C1 N1 C4 127.3(4)
C2 N1 C4 121.3(4)
N2 C1 N1 103.1(4)
N2 C1 Ir1 129.6(4)
N1 C1 Ir1 127.2(4)
C30 Ir2 C51 95.2(2)
C30 Ir2 C52 93.9(2)
C51 Ir2 C52 39.2(2)
C30 Ir2 C55 153.4(2)
C51 Ir2 C55 97.6(2)
C52 Ir2 C55 81.7(2)
C30 Ir2 C56 169.4(2)
C51 Ir2 C56 80.6(2)
C52 Ir2 C56 88.9(2)
C55 Ir2 C56 37.2(2)
C30 Ir2 Cl2 90.10(14)
C51 Ir2 Cl2 155.56(16)
C52 Ir2 Cl2 164.11(16)
C55 Ir2 Cl2 87.83(16)
C56 Ir2 Cl2 89.99(16)
C1 N2 C3 111.6(4)
C1 N2 C13 126.6(4)
C3 N2 C13 121.9(4)
C3 C2 N1 107.5(5)
C30 N3 C31 111.0(4)
C30 N3 C33 123.9(4)
C31 N3 C33 124.2(4)
C2 C3 N2 106.6(5)
C30 N4 C32 111.7(4)
C30 N4 C42 124.9(4)
C32 N4 C42 122.8(4)
C5 C4 C9 122.5(5)
C5 C4 N1 117.8(5)
C9 C4 N1 119.4(5)
C4 C5 C6 117.2(5)
C4 C5 C12 122.1(5)
C6 C5 C12 120.7(5)
C7 C6 C5 123.0(6)
C6 C7 C8 117.5(5)
C6 C7 C11 121.6(6)
C8 C7 C11 120.9(6)
C7 C8 C9 122.1(6)
C4 C9 C8 117.5(5)
C4 C9 C10 123.0(5)
C8 C9 C10 119.4(5)
C14 C13 C18 122.9(5)
C14 C13 N2 118.0(5)
C18 C13 N2 119.1(5)
C15 C14 C13 117.4(5)
C15 C14 C21 121.2(5)
C13 C14 C21 121.4(5)
C14 C15 C16 122.0(5)
C17 C16 C15 118.5(5)
C17 C16 C20 119.7(5)
C15 C16 C20 121.7(5)
C18 C17 C16 122.2(5)
C17 C18 C13 117.0(5)
C17 C18 C19 120.7(5)
C13 C18 C19 122.4(5)
C23 C22 C29 122.8(5)
C23 C22 Ir1 69.8(3)
C29 C22 Ir1 113.9(4)
C22 C23 C24 125.4(5)
C22 C23 Ir1 71.3(3)
C24 C23 Ir1 111.8(4)
C23 C24 C25 114.1(5)
C24 C25 C26 112.2(5)
C27 C26 C25 123.4(6)
C27 C26 Ir1 70.9(3)
C25 C26 Ir1 112.0(4)
C26 C27 C28 125.7(6)
C26 C27 Ir1 72.4(3)
C28 C27 Ir1 109.0(4)
C27 C28 C29 113.5(5)
C22 C29 C28 113.0(5)
N3 C30 N4 103.4(4)
N3 C30 Ir2 129.9(4)
N4 C30 Ir2 126.5(4)
C32 C31 N3 107.5(5)
C31 C32 N4 106.3(5)
C38 C33 C34 121.8(5)
C38 C33 N3 117.5(5)
C34 C33 N3 120.7(5)
C35 C34 C33 116.8(5)
C35 C34 C41 120.1(5)
C33 C34 C41 123.1(5)
C36 C35 C34 122.6(5)
C35 C36 C37 118.4(5)
C35 C36 C40 121.3(6)
C37 C36 C40 120.2(6)
C38 C37 C36 120.9(5)
C37 C38 C33 119.1(5)
C37 C38 C39 119.1(5)
C33 C38 C39 121.6(5)
C43 C42 C47 122.1(5)
C43 C42 N4 119.7(5)
C47 C42 N4 118.1(5)
C42 C43 C44 117.8(5)
C42 C43 C50 121.4(5)
C44 C43 C50 120.7(5)
C45 C44 C43 121.4(5)
C46 C45 C44 118.7(5)
C46 C45 C49 121.2(5)
C44 C45 C49 120.1(5)
C45 C46 C47 122.2(5)
C46 C47 C42 117.5(5)
C46 C47 C48 120.0(5)
C42 C47 C48 122.5(5)
C52 C51 C58 124.4(5)
C52 C51 Ir2 71.0(3)
C58 C51 Ir2 112.1(4)
C51 C52 C53 124.2(5)
C51 C52 Ir2 69.8(3)
C53 C52 Ir2 113.5(4)
C52 C53 C54 112.4(5)
C55 C54 C53 113.9(5)
C56 C55 C54 124.8(5)
C56 C55 Ir2 72.5(3)
C54 C55 Ir2 107.9(4)
C55 C56 C57 124.6(5)
C55 C56 Ir2 70.3(3)
C57 C56 Ir2 112.5(4)
C56 C57 C58 112.8(5)
C51 C58 C57 112.8(5)
C61 C60 C59 122.4(11)
C62 C61 C60 131.4(8)
C61 C62 C63 121.0(12)

loop_
_geom_bond_atom_site_label_1
_geom_bond_atom_site_label_2
_geom_bond_distance
Ir1 C1 2.055(5)
Ir1 C23 2.108(5)
Ir1 C22 2.128(5)
Ir1 C27 2.175(5)
Ir1 C26 2.194(6)
Ir1 Cl1 2.3527(14)
N1 C1 1.368(7)
N1 C2 1.384(7)
N1 C4 1.448(7)
C1 N2 1.367(7)
Ir2 C30 2.048(5)
Ir2 C51 2.118(5)
Ir2 C52 2.133(5)
Ir2 C55 2.171(5)
Ir2 C56 2.199(5)
Ir2 Cl2 2.3651(14)
N2 C3 1.390(7)
N2 C13 1.449(7)
C2 C3 1.331(8)
N3 C30 1.363(7)
N3 C31 1.385(7)
N3 C33 1.435(7)
N4 C30 1.366(7)
N4 C32 1.385(7)
N4 C42 1.449(7)
C4 C5 1.384(8)
C4 C9 1.388(8)
C5 C6 1.390(8)
C5 C12 1.498(8)
C6 C7 1.380(9)
C7 C8 1.387(9)
C7 C11 1.510(8)
C8 C9 1.396(8)
C9 C10 1.507(8)
C13 C14 1.395(8)
C13 C18 1.397(7)
C14 C15 1.383(8)
C14 C21 1.506(8)
C15 C16 1.388(8)
C16 C17 1.388(8)
C16 C20 1.504(8)
C17 C18 1.387(7)
C18 C19 1.500(8)
C22 C23 1.408(8)
C22 C29 1.504(8)
C23 C24 1.494(8)
C24 C25 1.515(9)
C25 C26 1.525(9)
C26 C27 1.377(8)
C27 C28 1.509(9)
C28 C29 1.517(8)
C31 C32 1.336(8)
C33 C38 1.386(8)
C33 C34 1.399(8)
C34 C35 1.396(8)
C34 C41 1.489(8)
C35 C36 1.383(8)
C36 C37 1.392(8)
C36 C40 1.499(8)
C37 C38 1.382(8)
C38 C39 1.514(8)
C42 C43 1.393(8)
C42 C47 1.396(8)
C43 C44 1.397(8)
C43 C50 1.504(8)
C44 C45 1.391(8)
C45 C46 1.381(8)
C45 C49 1.516(8)
C46 C47 1.388(8)
C47 C48 1.504(8)
C51 C52 1.425(8)
C51 C58 1.508(8)
C52 C53 1.505(8)
C53 C54 1.526(8)
C54 C55 1.512(8)
C55 C56 1.393(8)
C56 C57 1.503(8)
C57 C58 1.528(8)
C59 C60 1.538(16)
C60 C61 1.389(11)
C61 C62 1.381(11)
C62 C63 1.543(16)
